data_7055696
loop_
_publ_author_name
'Adamski, Ariel'
'Fik, Marta A.'
'Kubicki, Maciej'
'Hnatejko, Zbigniew'
'Gurda, Dorota'
'Fedoruk-Wyszomirska, Agnieszka'
'Wyszko, Eliza'
'Kruszka, Dariusz'
'Dutkiewicz, Zbigniew'
'Patroniak, Violetta'

_publ_section_title
;
 Full characterization and cytotoxic activity of new silver(i) and
 copper(i) helicates with quaterpyridine
;
_journal_issue 9
_journal_name_full 'New J. Chem.'
_journal_page_first 7943
_journal_paper_doi 10.1039/C5NJ03601A
_journal_volume 40
_journal_year 2016
_chemical_formula_moiety 'C44 H36 Ag2 N8, 2(C F3 O3 S)'
_chemical_formula_sum 'C46 H36 Ag2 F6 N8 O6 S2'
_chemical_formula_weight 1190.69
_chemical_name_systematic
;
 ?
;
_space_group_crystal_system monoclinic
_space_group_IT_number 15
_space_group_name_Hall '-I 2ya'
_space_group_name_H-M_alt 'I 1 2/a 1'
_symmetry_space_group_name_Hall '-I 2ya'
_symmetry_space_group_name_H-M 'I 1 2/a 1'
_atom_sites_solution_hydrogens geom
_audit_creation_method SHELXL-2013
_audit_update_record
;
2016-03-13 deposited with the CCDC.
2016-07-26 downloaded from the CCDC.
;
_cell_angle_alpha 90
_cell_angle_beta 95.270(2)
_cell_angle_gamma 90
_cell_formula_units_Z 4
_cell_length_a 16.0589(3)
_cell_length_b 15.5077(3)
_cell_length_c 18.1719(7)
_cell_measurement_reflns_used 7649
_cell_measurement_temperature 130(1)
_cell_measurement_theta_max 75.5450
_cell_measurement_theta_min 3.5110
_cell_volume 4506.3(2)
_computing_cell_refinement 'CrysAlis Pro (Agilent Technologies (2011))'
_computing_data_collection 'CrysAlis Pro (Agilent Technologies (2011))'
_computing_data_reduction 'CrysAlis Pro (Agilent Technologies (2011))'
_computing_molecular_graphics 'Mercury (MacRae et al., 2009)'
_computing_publication_material 'SHELXL-2013 (Sheldrick, 2013)'
_computing_structure_refinement 'SHELXL-2013 (Sheldrick, 2013)'
_computing_structure_solution 'SIR92 (Altomare et al., 1993)'
_diffrn_ambient_temperature 130(1)
_diffrn_detector 'CCD plate'
_diffrn_detector_area_resol_mean 10.5357
_diffrn_detector_type Atlas
_diffrn_measured_fraction_theta_full 1.000
_diffrn_measured_fraction_theta_max 1.000
_diffrn_measurement_device 'four-circle diffractometer'
_diffrn_measurement_device_type 'SuperNova, Single source at offset, Atlas'
_diffrn_measurement_method \w-scan
_diffrn_radiation_monochromator mirror
_diffrn_radiation_type CuK\a
_diffrn_radiation_wavelength 1.54184
_diffrn_reflns_av_R_equivalents 0.0355
_diffrn_reflns_av_unetI/netI 0.0302
_diffrn_reflns_Laue_measured_fraction_full 1.000
_diffrn_reflns_Laue_measured_fraction_max 1.000
_diffrn_reflns_limit_h_max 19
_diffrn_reflns_limit_h_min -18
_diffrn_reflns_limit_k_max 18
_diffrn_reflns_limit_k_min -18
_diffrn_reflns_limit_l_max 14
_diffrn_reflns_limit_l_min -21
_diffrn_reflns_number 9002
_diffrn_reflns_point_group_measured_fraction_full 1.000
_diffrn_reflns_point_group_measured_fraction_max 1.000
_diffrn_reflns_theta_full 67.482
_diffrn_reflns_theta_max 67.482
_diffrn_reflns_theta_min 3.754
_exptl_absorpt_coefficient_mu 8.583
_exptl_absorpt_correction_T_max 1.00000
_exptl_absorpt_correction_T_min 0.23745
_exptl_absorpt_correction_type multi-scan
_exptl_absorpt_process_details
;
CrysAlisPro, Agilent Technologies,
Version 1.171.37.34 (release 22-05-2014 CrysAlis171 .NET)
(compiled May 22 2014,16:03:01)
Empirical absorption correction using spherical harmonics,
 implemented in SCALE3 ABSPACK scaling algorithm.
;
_exptl_crystal_colour colourless
_exptl_crystal_density_diffrn 1.755
_exptl_crystal_description prism
_exptl_crystal_F_000 2384
_exptl_crystal_size_max 0.25
_exptl_crystal_size_mid 0.2
_exptl_crystal_size_min 0.2
_refine_diff_density_max 1.886
_refine_diff_density_min -1.308
_refine_diff_density_rms 0.149
_refine_ls_extinction_method none
_refine_ls_goodness_of_fit_ref 1.277
_refine_ls_hydrogen_treatment constr
_refine_ls_matrix_type full
_refine_ls_number_parameters 392
_refine_ls_number_reflns 4067
_refine_ls_number_restraints 190
_refine_ls_restrained_S_all 1.339
_refine_ls_R_factor_all 0.0543
_refine_ls_R_factor_gt 0.0531
_refine_ls_shift/su_max 0.002
_refine_ls_shift/su_mean 0.000
_refine_ls_structure_factor_coef Fsqd
_refine_ls_weighting_details 'w=1/[\s^2^(Fo^2^)+(0.0944P)^2^+4.5980P] where P=(Fo^2^+2Fc^2^)/3'
_refine_ls_weighting_scheme calc
_refine_ls_wR_factor_gt 0.1469
_refine_ls_wR_factor_ref 0.1481
_reflns_Friedel_coverage 0.000
_reflns_number_gt 3936
_reflns_number_total 4067
_reflns_threshold_expression 'I > 2\s(I)'
_cod_data_source_file c5nj03601a2.cif
_cod_data_source_block 1
_cod_depositor_comments 'Adding full bibliography for 7055696--7055699.cif.'
_cod_database_code 7055696
_shelx_space_group_comment
;
The symmetry employed for this shelxl refinement is uniquely defined
by the following loop, which should always be used as a source of
symmetry information in preference to the above space-group names.
They are only intended as comments.
;

loop_
_space_group_symop_operation_xyz
'x, y, z'
'-x+1/2, y, -z'
'x+1/2, y+1/2, z+1/2'
'-x+1, y+1/2, -z+1/2'
'-x, -y, -z'
'x-1/2, -y, z'
'-x+1/2, -y+1/2, -z+1/2'
'x, -y+1/2, z+1/2'

loop_
_atom_site_label
_atom_site_type_symbol
_atom_site_fract_x
_atom_site_fract_y
_atom_site_fract_z
_atom_site_U_iso_or_equiv
_atom_site_adp_type
_atom_site_occupancy
_atom_site_site_symmetry_order
_atom_site_calc_flag
_atom_site_refinement_flags_posn
_atom_site_refinement_flags_adp
_atom_site_refinement_flags_occupancy
_atom_site_disorder_assembly
_atom_site_disorder_group
Ag1 Ag 0.2500 0.26003(2) 0.5000 0.02846(18) Uani 1 2 d S T P . .
Ag2 Ag 0.2500 0.03808(2) 0.5000 0.02650(17) Uani 1 2 d S T P . .
N1A N 0.1304(2) 0.2977(2) 0.42925(19) 0.0315(7) Uani 1 1 d . . . . .
C2A C 0.0706(3) 0.3453(2) 0.4573(3) 0.0380(11) Uani 1 1 d . . . . .
C211 C 0.0951(3) 0.3930(3) 0.5275(3) 0.0497(11) Uani 1 1 d . . . . .
H21A H 0.1094 0.3517 0.5674 0.074 Uiso 1 1 calc R U . . .
H21B H 0.0483 0.4291 0.5400 0.074 Uiso 1 1 calc R U . . .
H21C H 0.1436 0.4296 0.5210 0.074 Uiso 1 1 calc R U . . .
C3A C -0.0104(3) 0.3478(3) 0.4224(4) 0.0461(13) Uani 1 1 d . . . . .
H3A H -0.0522 0.3813 0.4427 0.055 Uiso 1 1 calc R U . . .
C4A C -0.0294(3) 0.3017(3) 0.3587(3) 0.0470(12) Uani 1 1 d . . . . .
H4A H -0.0849 0.3019 0.3355 0.056 Uiso 1 1 calc R U . . .
C5A C 0.0326(3) 0.2546(3) 0.3281(3) 0.0396(11) Uani 1 1 d . . . . .
H5A H 0.0210 0.2238 0.2831 0.047 Uiso 1 1 calc R U . . .
C6A C 0.1120(3) 0.2542(2) 0.3656(2) 0.0313(8) Uani 1 1 d . . . . .
C7A C 0.1822(2) 0.2034(2) 0.3370(2) 0.0280(8) Uani 1 1 d . . . . .
N8A N 0.2522(2) 0.1951(2) 0.38371(16) 0.0255(6) Uani 1 1 d . . . . .
C9A C 0.3180(3) 0.1527(2) 0.3609(2) 0.0261(8) Uani 1 1 d . . . . .
C10A C 0.3166(3) 0.1167(3) 0.2908(2) 0.0337(8) Uani 1 1 d . . . . .
H10A H 0.3646 0.0885 0.2754 0.040 Uiso 1 1 calc R U . . .
C11A C 0.2441(3) 0.1227(3) 0.2441(2) 0.0385(9) Uani 1 1 d . . . . .
H11A H 0.2410 0.0968 0.1965 0.046 Uiso 1 1 calc R U . . .
C12A C 0.1760(3) 0.1667(3) 0.2668(2) 0.0361(9) Uani 1 1 d . . . . .
H12A H 0.1259 0.1717 0.2351 0.043 Uiso 1 1 calc R U . . .
C13A C 0.3917(3) 0.1429(2) 0.4165(2) 0.0258(8) Uani 1 1 d . . . . .
N14A N 0.37708(19) 0.10006(19) 0.47813(16) 0.0245(6) Uani 1 1 d . . . . .
C15A C 0.4403(2) 0.0878(2) 0.5312(2) 0.0254(7) Uani 1 1 d . . . . .
C16A C 0.5194(2) 0.1213(3) 0.5239(2) 0.0309(8) Uani 1 1 d . . . . .
H16A H 0.5633 0.1130 0.5620 0.037 Uiso 1 1 calc R U . . .
C17A C 0.5339(3) 0.1672(3) 0.4602(3) 0.0356(9) Uani 1 1 d . . . . .
H17A H 0.5874 0.1914 0.4550 0.043 Uiso 1 1 calc R U . . .
C18A C 0.4699(3) 0.1771(3) 0.4051(2) 0.0334(8) Uani 1 1 d . . . . .
H18A H 0.4787 0.2063 0.3605 0.040 Uiso 1 1 calc R U . . .
C19A C 0.4208(2) 0.0357(2) 0.5962(2) 0.0270(8) Uani 1 1 d . . . . .
N20A N 0.34700(19) -0.0062(2) 0.59040(17) 0.0261(6) Uani 1 1 d . . . . .
C21A C 0.3250(3) -0.0568(3) 0.6451(2) 0.0343(9) Uani 1 1 d . . . . .
C212 C 0.2439(3) -0.1029(3) 0.6337(3) 0.0454(11) Uani 1 1 d . . . . .
H21D H 0.1992 -0.0658 0.6490 0.068 Uiso 1 1 calc R U . . .
H21E H 0.2466 -0.1559 0.6632 0.068 Uiso 1 1 calc R U . . .
H21F H 0.2323 -0.1175 0.5812 0.068 Uiso 1 1 calc R U . . .
C22A C 0.3772(3) -0.0651(3) 0.7105(3) 0.0413(10) Uani 1 1 d . . . . .
H22A H 0.3614 -0.1004 0.7495 0.050 Uiso 1 1 calc R U . . .
C23A C 0.4526(3) -0.0209(3) 0.7175(2) 0.0403(10) Uani 1 1 d . . . . .
H23A H 0.4885 -0.0251 0.7619 0.048 Uiso 1 1 calc R U . . .
C24A C 0.4754(3) 0.0291(3) 0.6601(3) 0.0344(10) Uani 1 1 d . . . . .
H24A H 0.5274 0.0586 0.6640 0.041 Uiso 1 1 calc R U . . .
S1B S 0.61921(12) 0.13611(16) 0.81732(13) 0.0424(6) Uani 0.706(6) 1 d D U P A 1
O1B O 0.6468(6) 0.2144(5) 0.7881(5) 0.103(3) Uani 0.706(6) 1 d D U P A 1
O2B O 0.5372(4) 0.1376(6) 0.8402(5) 0.069(2) Uani 0.706(6) 1 d D U P A 1
O3B O 0.6366(5) 0.0654(6) 0.7722(4) 0.064(2) Uani 0.706(6) 1 d D U P A 1
C1B C 0.6916(5) 0.1194(7) 0.8991(4) 0.0581(19) Uani 0.706(6) 1 d D U P A 1
F1B F 0.6742(7) 0.0559(7) 0.9373(5) 0.136(3) Uani 0.706(6) 1 d D U P A 1
F2B F 0.6798(7) 0.1762(8) 0.9507(4) 0.113(3) Uani 0.706(6) 1 d D U P A 1
F3B F 0.7697(4) 0.1216(6) 0.8826(4) 0.0760(17) Uani 0.706(6) 1 d D U P A 1
S1A S 0.6094(3) 0.0981(4) 0.8475(4) 0.0478(15) Uani 0.294(6) 1 d D U P A 2
O1A O 0.6305(16) 0.0394(13) 0.7942(11) 0.067(5) Uani 0.294(6) 1 d D U P A 2
O2A O 0.5601(14) 0.1689(11) 0.8267(12) 0.077(5) Uani 0.294(6) 1 d D U P A 2
O3A O 0.5919(14) 0.0544(13) 0.9128(10) 0.098(5) Uani 0.294(6) 1 d D U P A 2
C1 C 0.7102(11) 0.1470(11) 0.8797(12) 0.072(4) Uani 0.294(6) 1 d D U P A 2
F1A F 0.7036(9) 0.2072(8) 0.9279(8) 0.059(3) Uani 0.294(6) 1 d D U P A 2
F2A F 0.7392(13) 0.1881(14) 0.8233(10) 0.117(5) Uani 0.294(6) 1 d D U P A 2
F3A F 0.7605(12) 0.0822(12) 0.8977(13) 0.091(5) Uani 0.294(6) 1 d D U P A 2

loop_
_atom_site_aniso_label
_atom_site_aniso_U_11
_atom_site_aniso_U_22
_atom_site_aniso_U_33
_atom_site_aniso_U_23
_atom_site_aniso_U_13
_atom_site_aniso_U_12
Ag1 0.0246(3) 0.0319(3) 0.0286(3) 0.000 0.00101(16) 0.000
Ag2 0.0165(2) 0.0354(3) 0.0269(2) 0.000 -0.00186(15) 0.000
N1A 0.0282(17) 0.0263(15) 0.0400(17) 0.0067(13) 0.0028(13) 0.0055(13)
C2A 0.032(3) 0.027(2) 0.057(3) 0.0125(16) 0.013(2) 0.0070(15)
C211 0.046(3) 0.038(2) 0.067(3) -0.007(2) 0.015(2) 0.009(2)
C3A 0.029(3) 0.040(3) 0.069(4) 0.017(2) 0.008(2) 0.0104(16)
C4A 0.026(2) 0.049(3) 0.065(3) 0.030(2) -0.0046(19) 0.0041(18)
C5A 0.032(2) 0.041(2) 0.045(3) 0.0180(18) -0.0043(19) 0.0021(18)
C6A 0.029(2) 0.0267(18) 0.037(2) 0.0130(15) -0.0011(16) -0.0018(15)
C7A 0.0280(19) 0.0263(17) 0.0292(17) 0.0095(14) -0.0003(14) -0.0024(15)
N8A 0.0249(16) 0.0254(14) 0.0260(15) 0.0059(11) 0.0011(12) -0.0001(12)
C9A 0.030(2) 0.0211(18) 0.0272(19) 0.0044(12) 0.0052(16) -0.0023(12)
C10A 0.041(2) 0.030(2) 0.0319(19) 0.0011(16) 0.0091(16) 0.0015(17)
C11A 0.051(3) 0.0327(19) 0.031(2) -0.0015(17) 0.0014(18) -0.0050(19)
C12A 0.039(2) 0.0325(18) 0.035(2) 0.0051(17) -0.0054(18) -0.0039(18)
C13A 0.023(2) 0.0236(17) 0.0311(19) -0.0024(13) 0.0069(16) 0.0013(12)
N14A 0.0231(15) 0.0223(13) 0.0277(14) -0.0035(11) 0.0007(11) 0.0020(11)
C15A 0.0212(18) 0.0213(16) 0.0333(18) -0.0056(14) 0.0002(14) 0.0033(13)
C16A 0.0196(18) 0.0275(18) 0.045(2) -0.0073(17) -0.0002(15) 0.0020(15)
C17A 0.023(2) 0.0305(18) 0.055(3) -0.0046(19) 0.0094(18) -0.0033(16)
C18A 0.028(2) 0.0284(19) 0.045(2) 0.0009(17) 0.0103(17) -0.0009(16)
C19A 0.0236(19) 0.0251(17) 0.0314(19) -0.0034(14) -0.0031(15) 0.0050(14)
N20A 0.0188(15) 0.0291(16) 0.0293(15) 0.0032(12) -0.0030(12) 0.0036(12)
C21A 0.031(2) 0.037(2) 0.034(2) 0.0069(16) 0.0001(16) 0.0041(16)
C212 0.038(2) 0.050(3) 0.049(2) 0.018(2) 0.0046(19) -0.007(2)
C22A 0.043(3) 0.045(2) 0.035(2) 0.0171(19) -0.0012(18) 0.008(2)
C23A 0.038(2) 0.046(2) 0.034(2) 0.0025(18) -0.0117(17) 0.0101(19)
C24A 0.029(2) 0.033(2) 0.039(2) -0.0052(16) -0.0067(17) 0.0087(16)
S1B 0.0435(11) 0.0406(11) 0.0416(11) -0.0086(8) -0.0034(8) 0.0054(8)
O1B 0.124(6) 0.065(4) 0.110(5) 0.030(4) -0.041(5) -0.016(4)
O2B 0.047(4) 0.086(5) 0.075(4) -0.017(4) 0.012(3) 0.010(3)
O3B 0.048(3) 0.080(5) 0.064(4) -0.043(4) 0.004(3) 0.003(4)
C1B 0.061(4) 0.075(4) 0.038(3) 0.012(3) 0.002(3) 0.021(3)
F1B 0.151(6) 0.144(5) 0.110(5) 0.067(4) -0.004(4) -0.004(5)
F2B 0.119(6) 0.153(6) 0.064(4) -0.034(4) -0.005(4) 0.035(5)
F3B 0.048(3) 0.106(5) 0.072(4) -0.018(4) -0.006(2) 0.007(3)
S1A 0.038(2) 0.045(3) 0.060(3) -0.010(2) 0.0035(18) 0.0118(17)
O1A 0.062(8) 0.064(7) 0.075(7) -0.020(6) 0.000(6) 0.012(6)
O2A 0.085(8) 0.070(7) 0.075(8) -0.009(6) -0.004(6) 0.031(6)
O3A 0.097(9) 0.099(8) 0.100(7) 0.013(6) 0.025(6) 0.008(6)
C1 0.067(6) 0.072(6) 0.075(7) -0.024(5) 0.000(5) 0.002(4)
F1A 0.056(6) 0.058(5) 0.062(6) -0.023(4) -0.004(4) -0.014(4)
F2A 0.125(9) 0.121(8) 0.111(7) -0.011(6) 0.031(6) -0.013(6)
F3A 0.077(7) 0.091(7) 0.100(8) -0.023(6) -0.011(6) 0.013(6)

loop_
_atom_type_symbol
_atom_type_description
_atom_type_scat_dispersion_real
_atom_type_scat_dispersion_imag
_atom_type_scat_source
C C 0.0181 0.0091 'International Tables Vol C Tables 4.2.6.8 and 6.1.1.4'
H H 0.0000 0.0000 'International Tables Vol C Tables 4.2.6.8 and 6.1.1.4'
N N 0.0311 0.0180 'International Tables Vol C Tables 4.2.6.8 and 6.1.1.4'
O O 0.0492 0.0322 'International Tables Vol C Tables 4.2.6.8 and 6.1.1.4'
F F 0.0727 0.0534 'International Tables Vol C Tables 4.2.6.8 and 6.1.1.4'
S S 0.3331 0.5567 'International Tables Vol C Tables 4.2.6.8 and 6.1.1.4'
Ag Ag 0.1306 4.2820 'International Tables Vol C Tables 4.2.6.8 and 6.1.1.4'

loop_
_geom_angle_atom_site_label_1
_geom_angle_atom_site_label_2
_geom_angle_atom_site_label_3
_geom_angle
_geom_angle_site_symmetry_1
_geom_angle_site_symmetry_3
N1A Ag1 N1A 150.38(17) 2_556 .
N1A Ag1 N8A 71.61(12) 2_556 2_556
N1A Ag1 N8A 122.35(12) . 2_556
N1A Ag1 N8A 122.35(12) 2_556 .
N1A Ag1 N8A 71.61(12) . .
N8A Ag1 N8A 129.11(15) 2_556 .
N20A Ag2 N20A 144.70(17) 2_556 .
N20A Ag2 N14A 123.92(11) 2_556 .
N20A Ag2 N14A 72.12(11) . .
N20A Ag2 N14A 72.11(11) 2_556 2_556
N20A Ag2 N14A 123.92(11) . 2_556
N14A Ag2 N14A 131.11(14) . 2_556
C2A N1A C6A 119.4(4) . .
C2A N1A Ag1 121.2(3) . .
C6A N1A Ag1 117.4(3) . .
N1A C2A C3A 120.7(5) . .
N1A C2A C211 116.9(4) . .
C3A C2A C211 122.4(5) . .
C4A C3A C2A 119.7(5) . .
C3A C4A C5A 120.0(4) . .
C6A C5A C4A 117.7(5) . .
N1A C6A C5A 122.5(4) . .
N1A C6A C7A 116.5(3) . .
C5A C6A C7A 121.0(4) . .
N8A C7A C12A 121.4(4) . .
N8A C7A C6A 116.1(3) . .
C12A C7A C6A 122.5(4) . .
C9A N8A C7A 119.1(3) . .
C9A N8A Ag1 124.5(3) . .
C7A N8A Ag1 116.4(3) . .
N8A C9A C10A 122.3(4) . .
N8A C9A C13A 116.0(3) . .
C10A C9A C13A 121.7(4) . .
C11A C10A C9A 118.6(4) . .
C10A C11A C12A 119.6(4) . .
C11A C12A C7A 118.9(4) . .
N14A C13A C18A 122.7(4) . .
N14A C13A C9A 115.3(3) . .
C18A C13A C9A 121.9(4) . .
C13A N14A C15A 119.3(3) . .
C13A N14A Ag2 124.9(3) . .
C15A N14A Ag2 115.8(2) . .
N14A C15A C16A 121.0(4) . .
N14A C15A C19A 116.4(3) . .
C16A C15A C19A 122.6(3) . .
C15A C16A C17A 119.5(4) . .
C18A C17A C16A 119.3(4) . .
C17A C18A C13A 118.2(4) . .
N20A C19A C24A 120.8(4) . .
N20A C19A C15A 116.6(3) . .
C24A C19A C15A 122.6(4) . .
C21A N20A C19A 120.9(3) . .
C21A N20A Ag2 120.4(3) . .
C19A N20A Ag2 116.9(2) . .
N20A C21A C22A 120.4(4) . .
N20A C21A C212 117.8(4) . .
C22A C21A C212 121.8(4) . .
C23A C22A C21A 119.0(4) . .
C24A C23A C22A 119.9(4) . .
C23A C24A C19A 118.9(4) . .
O3B S1B O1B 111.4(7) . .
O3B S1B O2B 114.9(5) . .
O1B S1B O2B 115.3(6) . .
O3B S1B C1B 102.6(5) . .
O1B S1B C1B 103.3(5) . .
O2B S1B C1B 107.7(5) . .
F1B C1B F2B 94.4(9) . .
F1B C1B F3B 114.3(9) . .
F2B C1B F3B 110.3(10) . .
F1B C1B S1B 114.0(9) . .
F2B C1B S1B 111.4(7) . .
F3B C1B S1B 111.2(6) . .
O2A S1A O1A 119.7(14) . .
O2A S1A O3A 117.1(13) . .
O1A S1A O3A 110.5(12) . .
O2A S1A C1 102.9(12) . .
O1A S1A C1 103.1(12) . .
O3A S1A C1 99.7(12) . .
F1A C1 F3A 118.2(18) . .
F1A C1 F2A 103.5(15) . .
F3A C1 F2A 108(2) . .
F1A C1 S1A 113.0(14) . .
F3A C1 S1A 105.5(13) . .
F2A C1 S1A 108.3(15) . .

loop_
_geom_bond_atom_site_label_1
_geom_bond_atom_site_label_2
_geom_bond_distance
_geom_bond_site_symmetry_2
Ag1 N1A 2.287(3) 2_556
Ag1 N1A 2.287(3) .
Ag1 N8A 2.344(3) 2_556
Ag1 N8A 2.344(3) .
Ag2 N20A 2.264(3) 2_556
Ag2 N20A 2.264(3) .
Ag2 N14A 2.323(3) .
Ag2 N14A 2.323(3) 2_556
N1A C2A 1.347(6) .
N1A C6A 1.348(6) .
C2A C3A 1.394(8) .
C2A C211 1.496(8) .
C3A C4A 1.370(8) .
C4A C5A 1.391(8) .
C5A C6A 1.390(6) .
C6A C7A 1.506(6) .
C7A N8A 1.351(5) .
C7A C12A 1.392(6) .
N8A C9A 1.342(5) .
C9A C10A 1.389(6) .
C9A C13A 1.492(6) .
C10A C11A 1.380(6) .
C11A C12A 1.384(7) .
C13A N14A 1.342(5) .
C13A C18A 1.396(6) .
N14A C15A 1.348(5) .
C15A C16A 1.390(5) .
C15A C19A 1.489(6) .
C16A C17A 1.397(7) .
C17A C18A 1.376(7) .
C19A N20A 1.347(5) .
C19A C24A 1.393(6) .
N20A C21A 1.340(5) .
C21A C22A 1.395(6) .
C21A C212 1.484(6) .
C22A C23A 1.387(7) .
C23A C24A 1.376(7) .
S1B O3B 1.412(6) .
S1B O1B 1.412(9) .
S1B O2B 1.417(7) .
S1B C1B 1.819(7) .
C1B F1B 1.252(12) .
C1B F2B 1.313(13) .
C1B F3B 1.318(10) .
S1A O2A 1.386(14) .
S1A O1A 1.395(16) .
S1A O3A 1.415(15) .
S1A C1 1.835(15) .
C1 F1A 1.290(19) .
C1 F3A 1.312(17) .
C1 F2A 1.33(2) .

loop_
_geom_hbond_atom_site_label_D
_geom_hbond_atom_site_label_H
_geom_hbond_atom_site_label_A
_geom_hbond_distance_DH
_geom_hbond_distance_HA
_geom_hbond_distance_DA
_geom_hbond_angle_DHA
_geom_hbond_site_symmetry_A
C211 H21C F1B 0.98 2.55 3.325(10) 135.6 3_454
C10A H10A O3B 0.95 2.54 3.163(8) 123.5 5_656
